data_7040203
loop_
_publ_author_name
'Zurita, Daniel A.'
'Flores-Alamo, Marcos'
'Garc\'ia, Juventino J'

_publ_section_title
;
 Catalytic transfer hydrogenation of azobenzene by low-valent nickel
 complexes: a route to 1,2-disubstituted benzimidazoles and
 2,4,5-trisubstituted imidazolines.
;
_journal_issue 25
_journal_name_full 'Dalton transactions (Cambridge, England : 2003)'
_journal_page_first 10389
_journal_page_last 10401
_journal_paper_doi 10.1039/c6dt01674j
_journal_volume 45
_journal_year 2016
_chemical_formula_moiety 'C26 H40 F2 N2 Ni P2'
_chemical_formula_sum 'C26 H40 F2 N2 Ni P2'
_chemical_formula_weight 539.25
_chemical_name_systematic
;
 ?
;
_space_group_IT_number 14
_symmetry_cell_setting monoclinic
_symmetry_Int_Tables_number 14
_symmetry_space_group_name_Hall '-P 2ybc'
_symmetry_space_group_name_H-M 'P 1 21/c 1'
_atom_sites_solution_hydrogens geom
_audit_conform_dict_location ftp://ftp.iucr.org/pub/cif_core.dic
_audit_conform_dict_name cif_core.dic
_audit_conform_dict_version 2.4.3
_audit_creation_date 2016-04-13T19:47:01-00:00
_audit_creation_method 'WinGX routine CIF_UPDATE'
_audit_update_record
;
2016-04-19 deposited with the CCDC.
2016-05-16 downloaded from the CCDC.
;
_cell_angle_alpha 90
_cell_angle_beta 94.3740(10)
_cell_angle_gamma 90
_cell_formula_units_Z 4
_cell_length_a 11.1670(2)
_cell_length_b 15.7392(3)
_cell_length_c 16.5550(3)
_cell_measurement_reflns_used 8731
_cell_measurement_temperature 130(2)
_cell_measurement_theta_max 73.4917
_cell_measurement_theta_min 3.8806
_cell_volume 2901.23(9)
_computing_cell_refinement
;
        CrysAlisPro, Agilent Technologies,
        Version 1.171.36.32 (release 02-08-2013 CrysAlis171 .NET)
        (compiled Aug  2 2013,16:46:58)
;
_computing_data_collection
;
        CrysAlisPro, Agilent Technologies,
        Version 1.171.36.32 (release 02-08-2013 CrysAlis171 .NET)
        (compiled Aug  2 2013,16:46:58)
;
_computing_data_reduction
;
        CrysAlisPro, Agilent Technologies,
        Version 1.171.36.32 (release 02-08-2013 CrysAlis171 .NET)
        (compiled Aug  2 2013,16:46:58)
;
_computing_structure_refinement 'SHELXL-2014 (Sheldrick, 2014)'
_diffrn_ambient_temperature 130(2)
_diffrn_detector_area_resol_mean 10.4685
_diffrn_measured_fraction_theta_full 1
_diffrn_measured_fraction_theta_max 0.988
_diffrn_measurement_device_type 'Xcalibur, Atlas, Gemini'
_diffrn_measurement_method '\w scans'
_diffrn_orient_matrix_UB_11 0.1026256
_diffrn_orient_matrix_UB_12 0.0513766
_diffrn_orient_matrix_UB_13 -0.0335543
_diffrn_orient_matrix_UB_21 0.068083
_diffrn_orient_matrix_UB_22 -0.0831267
_diffrn_orient_matrix_UB_23 -0.0147747
_diffrn_orient_matrix_UB_31 -0.0631691
_diffrn_orient_matrix_UB_32 -0.0057583
_diffrn_orient_matrix_UB_33 -0.0857673
_diffrn_radiation_monochromator graphite
_diffrn_radiation_type CuK\a
_diffrn_radiation_wavelength 1.54184
_diffrn_reflns_av_R_equivalents 0.0273
_diffrn_reflns_av_unetI/netI 0.0408
_diffrn_reflns_Laue_measured_fraction_full 1
_diffrn_reflns_Laue_measured_fraction_max 0.988
_diffrn_reflns_limit_h_max 13
_diffrn_reflns_limit_h_min -13
_diffrn_reflns_limit_k_max 19
_diffrn_reflns_limit_k_min -18
_diffrn_reflns_limit_l_max 18
_diffrn_reflns_limit_l_min -20
_diffrn_reflns_number 19891
_diffrn_reflns_point_group_measured_fraction_full 1
_diffrn_reflns_point_group_measured_fraction_max 0.988
_diffrn_reflns_theta_full 67.684
_diffrn_reflns_theta_max 73.492
_diffrn_reflns_theta_min 3.881
_exptl_absorpt_coefficient_mu 2.237
_exptl_absorpt_correction_T_max 0.666
_exptl_absorpt_correction_T_min 0.547
_exptl_absorpt_correction_type analytical
_exptl_absorpt_process_details
;
        CrysAlisPro, Agilent Technologies,
        Version 1.171.36.32 (release 02-08-2013 CrysAlis171 .NET)
        (compiled Aug  2 2013,16:46:58)
Analytical numeric absorption correction using a multifaceted crystal
                        model based on expressions derived by R.C. Clark & J.S.
        (Clark, R. C. & Reid, J. S. (1995). Acta Cryst. A51, 887-897)
;
_exptl_crystal_colour 'dark red'
_exptl_crystal_density_diffrn 1.235
_exptl_crystal_description prism
_exptl_crystal_F_000 1144
_exptl_crystal_size_max 0.3048
_exptl_crystal_size_mid 0.245
_exptl_crystal_size_min 0.2248
_platon_squeeze_details
;
;
_refine_diff_density_max 0.344
_refine_diff_density_min -0.279
_refine_diff_density_rms 0.055
_refine_ls_extinction_method none
_refine_ls_goodness_of_fit_ref 1.039
_refine_ls_hydrogen_treatment constr
_refine_ls_matrix_type full
_refine_ls_number_parameters 306
_refine_ls_number_reflns 5769
_refine_ls_number_restraints 0
_refine_ls_restrained_S_all 1.039
_refine_ls_R_factor_all 0.0359
_refine_ls_R_factor_gt 0.0307
_refine_ls_shift/su_max 0.002
_refine_ls_shift/su_mean 0
_refine_ls_structure_factor_coef Fsqd
_refine_ls_weighting_details 'w=1/[\s^2^(Fo^2^)+(0.0481P)^2^+0.9556P] where P=(Fo^2^+2Fc^2^)/3'
_refine_ls_weighting_scheme calc
_refine_ls_wR_factor_gt 0.0809
_refine_ls_wR_factor_ref 0.0841
_reflns_Friedel_coverage 0
_reflns_number_gt 5077
_reflns_number_total 5769
_reflns_threshold_expression 'I > 2\s(I)'
_cod_data_source_file c6dt01674j2.cif
_cod_data_source_block II-dz3
_cod_original_sg_symbol_H-M 'P 21/c'
_cod_database_code 7040203

loop_
_symmetry_equiv_pos_as_xyz
'x, y, z'
'-x, y+1/2, -z+1/2'
'-x, -y, -z'
'x, -y-1/2, z-1/2'

loop_
_atom_site_label
_atom_site_type_symbol
_atom_site_fract_x
_atom_site_fract_y
_atom_site_fract_z
_atom_site_U_iso_or_equiv
_atom_site_adp_type
_atom_site_occupancy
_atom_site_site_symmetry_order
_atom_site_calc_flag
_atom_site_refinement_flags_posn
_atom_site_refinement_flags_adp
C1 C 0.68855(15) 0.14967(12) 0.52698(9) 0.0226(3) Uani 1 1 d . .
H1A H 0.7377 0.1965 0.5071 0.027 Uiso 1 1 calc R U
H1B H 0.7126 0.0965 0.5006 0.027 Uiso 1 1 calc R U
C2 C 0.55562(14) 0.16736(12) 0.50250(9) 0.0208(3) Uani 1 1 d . .
H2A H 0.513 0.1126 0.4934 0.025 Uiso 1 1 calc R U
H2B H 0.549 0.1992 0.4508 0.025 Uiso 1 1 calc R U
C3 C 0.32297(14) 0.19426(11) 0.56582(10) 0.0188(3) Uani 1 1 d . .
H3 H 0.277 0.2293 0.6032 0.023 Uiso 1 1 calc R U
C4 C 0.31118(15) 0.10174(11) 0.59205(11) 0.0236(3) Uani 1 1 d . .
H4A H 0.2261 0.0858 0.5891 0.035 Uiso 1 1 calc R U
H4B H 0.346 0.0951 0.6478 0.035 Uiso 1 1 calc R U
H4C H 0.3538 0.065 0.556 0.035 Uiso 1 1 calc R U
C5 C 0.26453(16) 0.20831(13) 0.48020(11) 0.0280(4) Uani 1 1 d . .
H5A H 0.3083 0.1759 0.4414 0.042 Uiso 1 1 calc R U
H5B H 0.2671 0.2689 0.4667 0.042 Uiso 1 1 calc R U
H5C H 0.1808 0.1892 0.4777 0.042 Uiso 1 1 calc R U
C6 C 0.47782(16) 0.34008(11) 0.54390(10) 0.0239(4) Uani 1 1 d . .
H6 H 0.4321 0.342 0.4896 0.029 Uiso 1 1 calc R U
C7 C 0.60545(18) 0.37232(13) 0.53502(13) 0.0347(4) Uani 1 1 d . .
H7A H 0.6026 0.4325 0.5197 0.052 Uiso 1 1 calc R U
H7B H 0.6419 0.3395 0.493 0.052 Uiso 1 1 calc R U
H7C H 0.6536 0.3657 0.5867 0.052 Uiso 1 1 calc R U
C8 C 0.4130(2) 0.39542(13) 0.60240(13) 0.0361(4) Uani 1 1 d . .
H8A H 0.4536 0.3909 0.6568 0.054 Uiso 1 1 calc R U
H8B H 0.3296 0.3762 0.6035 0.054 Uiso 1 1 calc R U
H8C H 0.414 0.4547 0.5844 0.054 Uiso 1 1 calc R U
C9 C 0.72744(15) 0.02389(10) 0.65894(10) 0.0208(3) Uani 1 1 d . .
H9 H 0.7781 -0.0038 0.6192 0.025 Uiso 1 1 calc R U
C10 C 0.60079(16) -0.01349(11) 0.64873(12) 0.0280(4) Uani 1 1 d . .
H10A H 0.6044 -0.0747 0.6595 0.042 Uiso 1 1 calc R U
H10B H 0.5667 -0.0037 0.5932 0.042 Uiso 1 1 calc R U
H10C H 0.5502 0.014 0.6869 0.042 Uiso 1 1 calc R U
C11 C 0.78323(17) 0.00715(12) 0.74456(11) 0.0283(4) Uani 1 1 d . .
H11A H 0.7372 0.0373 0.7837 0.042 Uiso 1 1 calc R U
H11B H 0.8665 0.0274 0.7492 0.042 Uiso 1 1 calc R U
H11C H 0.7819 -0.054 0.7557 0.042 Uiso 1 1 calc R U
C12 C 0.87815(14) 0.17621(11) 0.65484(10) 0.0203(3) Uani 1 1 d . .
H12 H 0.9045 0.1645 0.7129 0.024 Uiso 1 1 calc R U
C13 C 0.96483(15) 0.12905(13) 0.60343(11) 0.0291(4) Uani 1 1 d . .
H13A H 0.9407 0.1379 0.5459 0.044 Uiso 1 1 calc R U
H13B H 0.9629 0.0682 0.6158 0.044 Uiso 1 1 calc R U
H13C H 1.0464 0.1508 0.6157 0.044 Uiso 1 1 calc R U
C14 C 0.88599(16) 0.27228(12) 0.64273(12) 0.0279(4) Uani 1 1 d . .
H14A H 0.968 0.2915 0.6582 0.042 Uiso 1 1 calc R U
H14B H 0.83 0.3008 0.6766 0.042 Uiso 1 1 calc R U
H14C H 0.865 0.2861 0.5857 0.042 Uiso 1 1 calc R U
C15 C 0.40148(14) 0.20134(10) 0.79432(9) 0.0170(3) Uani 1 1 d . .
C16 C 0.40289(14) 0.11785(11) 0.82359(9) 0.0206(3) Uani 1 1 d . .
H16 H 0.4773 0.0914 0.84 0.025 Uiso 1 1 calc R U
C17 C 0.29597(17) 0.07317(13) 0.82887(11) 0.0292(4) Uani 1 1 d . .
H17 H 0.2968 0.0164 0.8485 0.035 Uiso 1 1 calc R U
C18 C 0.18904(16) 0.11284(14) 0.80512(11) 0.0298(4) Uani 1 1 d . .
C19 C 0.18346(15) 0.19501(13) 0.77783(10) 0.0262(4) Uani 1 1 d . .
H19 H 0.1083 0.2211 0.763 0.031 Uiso 1 1 calc R U
C20 C 0.28997(14) 0.23943(11) 0.77227(9) 0.0208(3) Uani 1 1 d . .
H20 H 0.2874 0.2964 0.7533 0.025 Uiso 1 1 calc R U
C21 C 0.70792(14) 0.26528(10) 0.82669(9) 0.0158(3) Uani 1 1 d . .
C22 C 0.81480(14) 0.22738(11) 0.85879(9) 0.0184(3) Uani 1 1 d . .
H22 H 0.8165 0.168 0.8692 0.022 Uiso 1 1 calc R U
C23 C 0.91821(15) 0.27511(11) 0.87556(10) 0.0220(3) Uani 1 1 d . .
H23 H 0.9905 0.2492 0.8973 0.026 Uiso 1 1 calc R U
C24 C 0.91334(15) 0.36112(12) 0.85989(11) 0.0244(4) Uani 1 1 d . .
C25 C 0.80988(16) 0.40143(11) 0.83008(10) 0.0235(3) Uani 1 1 d . .
H25 H 0.8092 0.461 0.8208 0.028 Uiso 1 1 calc R U
C26 C 0.70602(15) 0.35311(11) 0.81376(9) 0.0194(3) Uani 1 1 d . .
H26 H 0.6336 0.38 0.7937 0.023 Uiso 1 1 calc R U
F1 F 0.08442(11) 0.06861(10) 0.80946(8) 0.0477(3) Uani 1 1 d . .
F2 F 1.01539(10) 0.40798(8) 0.87570(8) 0.0387(3) Uani 1 1 d . .
N1 N 0.50473(11) 0.25290(9) 0.78613(7) 0.0157(3) Uani 1 1 d . .
N2 N 0.60894(11) 0.20891(8) 0.81109(7) 0.0155(3) Uani 1 1 d . .
Ni1 Ni 0.58046(2) 0.20655(2) 0.69568(2) 0.01251(8) Uani 1 1 d . .
P1 P 0.72016(3) 0.13943(2) 0.63801(2) 0.01517(9) Uani 1 1 d . .
P2 P 0.48191(3) 0.22898(3) 0.58001(2) 0.01493(9) Uani 1 1 d . .

loop_
_atom_site_aniso_label
_atom_site_aniso_U_11
_atom_site_aniso_U_22
_atom_site_aniso_U_33
_atom_site_aniso_U_23
_atom_site_aniso_U_13
_atom_site_aniso_U_12
C1 0.0219(8) 0.0326(9) 0.0135(7) -0.0023(6) 0.0023(6) 0.0014(7)
C2 0.0200(8) 0.0310(9) 0.0114(7) -0.0033(6) 0.0014(6) 0.0006(7)
C3 0.0146(7) 0.0244(8) 0.0175(7) -0.0004(6) 0.0019(6) 0.0004(6)
C4 0.0170(8) 0.0274(9) 0.0262(8) 0.0021(7) 0.0003(6) -0.0042(6)
C5 0.0190(8) 0.0420(11) 0.0219(8) 0.0033(7) -0.0060(6) -0.0021(7)
C6 0.0259(9) 0.0261(9) 0.0188(8) 0.0078(7) -0.0050(6) -0.0029(7)
C7 0.0362(11) 0.0286(10) 0.0392(11) 0.0104(8) 0.0014(8) -0.0089(8)
C8 0.0437(12) 0.0227(9) 0.0419(11) 0.0060(8) 0.0038(9) 0.0081(8)
C9 0.0194(8) 0.0180(8) 0.0248(8) -0.0041(6) 0.0009(6) 0.0024(6)
C10 0.0269(9) 0.0196(8) 0.0366(10) -0.0054(7) -0.0021(7) -0.0023(7)
C11 0.0302(9) 0.0209(9) 0.0325(9) 0.0060(7) -0.0054(7) -0.0019(7)
C12 0.0160(7) 0.0250(8) 0.0205(8) 0.0012(6) 0.0040(6) -0.0005(6)
C13 0.0168(8) 0.0392(11) 0.0319(9) -0.0029(8) 0.0060(7) 0.0033(7)
C14 0.0245(9) 0.0271(9) 0.0327(9) 0.0030(7) 0.0061(7) -0.0060(7)
C15 0.0163(7) 0.0246(8) 0.0103(7) -0.0039(6) 0.0026(5) 0.0001(6)
C16 0.0181(8) 0.0283(9) 0.0149(7) 0.0021(6) -0.0010(6) -0.0011(6)
C17 0.0286(9) 0.0358(10) 0.0228(8) 0.0054(7) 0.0000(7) -0.0100(8)
C18 0.0199(8) 0.0484(12) 0.0212(8) 0.0009(8) 0.0026(6) -0.0139(8)
C19 0.0148(8) 0.0466(11) 0.0171(8) -0.0053(7) 0.0001(6) 0.0003(7)
C20 0.0182(8) 0.0277(9) 0.0167(7) -0.0042(6) 0.0022(6) 0.0026(6)
C21 0.0171(7) 0.0214(8) 0.0090(6) -0.0020(6) 0.0024(5) 0.0000(6)
C22 0.0173(7) 0.0210(8) 0.0165(7) -0.0012(6) -0.0001(6) 0.0001(6)
C23 0.0159(8) 0.0290(9) 0.0209(8) -0.0018(7) -0.0004(6) -0.0004(6)
C24 0.0181(8) 0.0294(9) 0.0255(8) -0.0057(7) 0.0005(6) -0.0087(7)
C25 0.0279(9) 0.0193(8) 0.0234(8) -0.0023(6) 0.0023(7) -0.0025(7)
C26 0.0200(8) 0.0220(8) 0.0162(7) -0.0021(6) 0.0003(6) 0.0020(6)
F1 0.0243(6) 0.0710(9) 0.0473(7) 0.0119(7) 0.0001(5) -0.0238(6)
F2 0.0252(6) 0.0357(6) 0.0540(7) -0.0025(5) -0.0042(5) -0.0147(5)
N1 0.0144(6) 0.0217(7) 0.0110(6) -0.0034(5) 0.0002(4) 0.0017(5)
N2 0.0146(6) 0.0206(7) 0.0111(6) -0.0013(5) -0.0005(5) 0.0005(5)
Ni1 0.01262(13) 0.01536(14) 0.00948(13) -0.00059(9) 0.00033(9) 0.00062(9)
P1 0.01442(18) 0.0187(2) 0.01251(18) -0.00139(14) 0.00180(13) 0.00177(14)
P2 0.01441(19) 0.0196(2) 0.01064(17) 0.00112(13) 0.00015(13) -0.00067(14)

loop_
_atom_type_symbol
_atom_type_description
_atom_type_scat_dispersion_real
_atom_type_scat_dispersion_imag
_atom_type_scat_source
C C 0.0181 0.0091 'International Tables Vol C Tables 4.2.6.8 and 6.1.1.4'
H H 0 0 'International Tables Vol C Tables 4.2.6.8 and 6.1.1.4'
Ni Ni -3.0029 0.5091 'International Tables Vol C Tables 4.2.6.8 and 6.1.1.4'
P P 0.2955 0.4335 'International Tables Vol C Tables 4.2.6.8 and 6.1.1.4'
F F 0.0727 0.0534 'International Tables Vol C Tables 4.2.6.8 and 6.1.1.4'
N N 0.0311 0.018 'International Tables Vol C Tables 4.2.6.8 and 6.1.1.4'

loop_
_exptl_crystal_face_index_h
_exptl_crystal_face_index_k
_exptl_crystal_face_index_l
_exptl_crystal_face_perp_dist
-7 0 0 0.1417
7 0 0 0.1417
0 -1 -11 0.1225
0 1 11 0.1225
0 -10 0 0.1124
0 10 0 0.1124
-3 1 -10 0.1373
3 -1 10 0.1373

loop_
_geom_angle_atom_site_label_1
_geom_angle_atom_site_label_2
_geom_angle_atom_site_label_3
_geom_angle
C2 C1 P1 112.66(11)
C2 C1 H1A 109.1
P1 C1 H1A 109.1
C2 C1 H1B 109.1
P1 C1 H1B 109.1
H1A C1 H1B 107.8
C1 C2 P2 112.61(11)
C1 C2 H2A 109.1
P2 C2 H2A 109.1
C1 C2 H2B 109.1
P2 C2 H2B 109.1
H2A C2 H2B 107.8
C4 C3 C5 111.16(14)
C4 C3 P2 110.31(11)
C5 C3 P2 114.27(12)
C4 C3 H3 106.9
C5 C3 H3 106.9
P2 C3 H3 106.9
C3 C4 H4A 109.5
C3 C4 H4B 109.5
H4A C4 H4B 109.5
C3 C4 H4C 109.5
H4A C4 H4C 109.5
H4B C4 H4C 109.5
C3 C5 H5A 109.5
C3 C5 H5B 109.5
H5A C5 H5B 109.5
C3 C5 H5C 109.5
H5A C5 H5C 109.5
H5B C5 H5C 109.5
C8 C6 C7 111.25(16)
C8 C6 P2 109.64(12)
C7 C6 P2 110.16(13)
C8 C6 H6 108.6
C7 C6 H6 108.6
P2 C6 H6 108.6
C6 C7 H7A 109.5
C6 C7 H7B 109.5
H7A C7 H7B 109.5
C6 C7 H7C 109.5
H7A C7 H7C 109.5
H7B C7 H7C 109.5
C6 C8 H8A 109.5
C6 C8 H8B 109.5
H8A C8 H8B 109.5
C6 C8 H8C 109.5
H8A C8 H8C 109.5
H8B C8 H8C 109.5
C11 C9 C10 110.16(15)
C11 C9 P1 110.62(12)
C10 C9 P1 109.27(12)
C11 C9 H9 108.9
C10 C9 H9 108.9
P1 C9 H9 108.9
C9 C10 H10A 109.5
C9 C10 H10B 109.5
H10A C10 H10B 109.5
C9 C10 H10C 109.5
H10A C10 H10C 109.5
H10B C10 H10C 109.5
C9 C11 H11A 109.5
C9 C11 H11B 109.5
H11A C11 H11B 109.5
C9 C11 H11C 109.5
H11A C11 H11C 109.5
H11B C11 H11C 109.5
C14 C12 C13 111.23(14)
C14 C12 P1 110.60(12)
C13 C12 P1 113.55(12)
C14 C12 H12 107
C13 C12 H12 107
P1 C12 H12 107
C12 C13 H13A 109.5
C12 C13 H13B 109.5
H13A C13 H13B 109.5
C12 C13 H13C 109.5
H13A C13 H13C 109.5
H13B C13 H13C 109.5
C12 C14 H14A 109.5
C12 C14 H14B 109.5
H14A C14 H14B 109.5
C12 C14 H14C 109.5
H14A C14 H14C 109.5
H14B C14 H14C 109.5
C16 C15 C20 118.47(15)
C16 C15 N1 125.42(14)
C20 C15 N1 116.09(15)
C17 C16 C15 120.53(16)
C17 C16 H16 119.7
C15 C16 H16 119.7
C18 C17 C16 118.76(18)
C18 C17 H17 120.6
C16 C17 H17 120.6
F1 C18 C19 118.74(17)
F1 C18 C17 118.67(18)
C19 C18 C17 122.59(17)
C18 C19 C20 118.66(16)
C18 C19 H19 120.7
C20 C19 H19 120.7
C19 C20 C15 120.97(17)
C19 C20 H20 119.5
C15 C20 H20 119.5
C26 C21 C22 118.75(15)
C26 C21 N2 125.79(14)
C22 C21 N2 115.45(14)
C23 C22 C21 121.12(16)
C23 C22 H22 119.4
C21 C22 H22 119.4
C24 C23 C22 118.27(16)
C24 C23 H23 120.9
C22 C23 H23 120.9
F2 C24 C25 119.02(16)
F2 C24 C23 118.29(16)
C25 C24 C23 122.69(16)
C24 C25 C26 118.73(16)
C24 C25 H25 120.6
C26 C25 H25 120.6
C25 C26 C21 120.40(15)
C25 C26 H26 119.8
C21 C26 H26 119.8
N2 N1 C15 110.69(13)
N2 N1 Ni1 68.51(7)
C15 N1 Ni1 105.40(9)
N1 N2 C21 111.34(12)
N1 N2 Ni1 68.96(7)
C21 N2 Ni1 105.11(9)
N2 Ni1 N1 42.52(5)
N2 Ni1 P2 156.25(4)
N1 Ni1 P2 113.82(4)
N2 Ni1 P1 112.29(4)
N1 Ni1 P1 154.79(4)
P2 Ni1 P1 91.391(17)
C9 P1 C1 105.87(8)
C9 P1 C12 104.50(8)
C1 P1 C12 103.22(8)
C9 P1 Ni1 114.80(6)
C1 P1 Ni1 107.82(6)
C12 P1 Ni1 119.33(6)
C6 P2 C2 105.84(8)
C6 P2 C3 103.78(8)
C2 P2 C3 103.28(7)
C6 P2 Ni1 116.05(6)
C2 P2 Ni1 107.76(5)
C3 P2 Ni1 118.76(5)

loop_
_geom_bond_atom_site_label_1
_geom_bond_atom_site_label_2
_geom_bond_distance
C1 C2 1.534(2)
C1 P1 1.8521(16)
C1 H1A 0.99
C1 H1B 0.99
C2 P2 1.8509(16)
C2 H2A 0.99
C2 H2B 0.99
C3 C4 1.528(2)
C3 C5 1.531(2)
C3 P2 1.8548(16)
C3 H3 1
C4 H4A 0.98
C4 H4B 0.98
C4 H4C 0.98
C5 H5A 0.98
C5 H5B 0.98
C5 H5C 0.98
C6 C8 1.526(3)
C6 C7 1.530(3)
C6 P2 1.8474(18)
C6 H6 1
C7 H7A 0.98
C7 H7B 0.98
C7 H7C 0.98
C8 H8A 0.98
C8 H8B 0.98
C8 H8C 0.98
C9 C11 1.527(2)
C9 C10 1.529(2)
C9 P1 1.8519(17)
C9 H9 1
C10 H10A 0.98
C10 H10B 0.98
C10 H10C 0.98
C11 H11A 0.98
C11 H11B 0.98
C11 H11C 0.98
C12 C14 1.529(2)
C12 C13 1.529(2)
C12 P1 1.8576(16)
C12 H12 1
C13 H13A 0.98
C13 H13B 0.98
C13 H13C 0.98
C14 H14A 0.98
C14 H14B 0.98
C14 H14C 0.98
C15 C16 1.400(2)
C15 C20 1.405(2)
C15 N1 1.425(2)
C16 C17 1.394(2)
C16 H16 0.95
C17 C18 1.378(3)
C17 H17 0.95
C18 F1 1.367(2)
C18 C19 1.370(3)
C19 C20 1.389(2)
C19 H19 0.95
C20 H20 0.95
C21 C26 1.399(2)
C21 C22 1.402(2)
C21 N2 1.425(2)
C22 C23 1.388(2)
C22 H22 0.95
C23 C24 1.379(3)
C23 H23 0.95
C24 F2 1.3658(19)
C24 C25 1.376(3)
C25 C26 1.396(2)
C25 H25 0.95
C26 H26 0.95
N1 N2 1.3897(18)
N1 Ni1 1.9190(13)
N2 Ni1 1.9131(12)
Ni1 P2 2.1637(4)
Ni1 P1 2.1653(4)

loop_
_geom_hbond_atom_site_label_D
_geom_hbond_atom_site_label_H
_geom_hbond_atom_site_label_A
_geom_hbond_distance_DH
_geom_hbond_distance_HA
_geom_hbond_distance_DA
_geom_hbond_angle_DHA
_geom_hbond_site_symmetry_A
C11 H11B F1 0.98 2.64 3.585(2) 161.9 1_655
C13 H13B F2 0.98 2.54 3.502(2) 168.5 2_746

loop_
_geom_torsion_atom_site_label_1
_geom_torsion_atom_site_label_2
_geom_torsion_atom_site_label_3
_geom_torsion_atom_site_label_4
_geom_torsion
P1 C1 C2 P2 31.10(17)
C20 C15 C16 C17 1.4(2)
N1 C15 C16 C17 -179.89(15)
C15 C16 C17 C18 -0.3(3)
C16 C17 C18 F1 179.25(16)
C16 C17 C18 C19 -1.2(3)
F1 C18 C19 C20 -179.02(15)
C17 C18 C19 C20 1.4(3)
C18 C19 C20 C15 -0.2(2)
C16 C15 C20 C19 -1.2(2)
N1 C15 C20 C19 180.00(14)
C26 C21 C22 C23 -1.8(2)
N2 C21 C22 C23 179.04(14)
C21 C22 C23 C24 0.1(2)
C22 C23 C24 F2 -179.42(15)
C22 C23 C24 C25 1.4(3)
F2 C24 C25 C26 179.75(15)
C23 C24 C25 C26 -1.1(3)
C24 C25 C26 C21 -0.7(2)
C22 C21 C26 C25 2.1(2)
N2 C21 C26 C25 -178.80(14)
C16 C15 N1 N2 0.2(2)
C20 C15 N1 N2 178.90(12)
C16 C15 N1 Ni1 72.62(16)
C20 C15 N1 Ni1 -108.68(13)
C15 N1 N2 C21 -162.40(12)
Ni1 N1 N2 C21 98.60(10)
C15 N1 N2 Ni1 99.00(10)
C26 C21 N2 N1 -4.3(2)
C22 C21 N2 N1 174.83(12)
C26 C21 N2 Ni1 68.61(16)
C22 C21 N2 Ni1 -112.25(12)
C11 C9 P1 C1 165.93(12)
C10 C9 P1 C1 -72.63(13)
C11 C9 P1 C12 57.32(14)
C10 C9 P1 C12 178.77(12)
C11 C9 P1 Ni1 -75.26(13)
C10 C9 P1 Ni1 46.18(13)
C2 C1 P1 C9 99.74(13)
C2 C1 P1 C12 -150.74(13)
C2 C1 P1 Ni1 -23.59(14)
C14 C12 P1 C9 -177.89(12)
C13 C12 P1 C9 56.24(14)
C14 C12 P1 C1 71.56(13)
C13 C12 P1 C1 -54.31(14)
C14 C12 P1 Ni1 -47.94(13)
C13 C12 P1 Ni1 -173.81(11)
C8 C6 P2 C2 177.40(13)
C7 C6 P2 C2 -59.85(14)
C8 C6 P2 C3 69.02(14)
C7 C6 P2 C3 -168.23(13)
C8 C6 P2 Ni1 -63.15(14)
C7 C6 P2 Ni1 59.60(14)
C1 C2 P2 C6 99.84(13)
C1 C2 P2 C3 -151.41(12)
C1 C2 P2 Ni1 -24.92(14)
C4 C3 P2 C6 179.12(11)
C5 C3 P2 C6 53.02(14)
C4 C3 P2 C2 68.83(13)
C5 C3 P2 C2 -57.26(14)
C4 C3 P2 Ni1 -50.31(13)
C5 C3 P2 Ni1 -176.40(11)

loop_
_platon_squeeze_void_nr
_platon_squeeze_void_average_x
_platon_squeeze_void_average_y
_platon_squeeze_void_average_z
_platon_squeeze_void_volume
_platon_squeeze_void_count_electrons
_platon_squeeze_void_content
1 0.000 0.000 0.000 147 42 ' '
2 0.000 0.500 0.500 147 42 ' '
